data_4073917
loop_
_publ_author_name
'Bedford, Robin B.'
'Betham, Michael'
'Charmant, Jonathan P. H.'
'Haddow, Mairi F.'
'Orpen, A. Guy'
'Pilarski, Lukasz T.'
'Coles, Simon J.'
'Hursthouse, Michael B.'

_publ_section_title
;
 Simple Palladacyclic and Platinacyclic Catalysts for the 1,4-Conjugate
 Addition of Arylboronic Acids and Arylsiloxanes to Enones
;
_journal_issue 25
_journal_name_full Organometallics
_journal_page_first 6346
_journal_paper_doi 10.1021/om700724c
_journal_volume 26
_journal_year 2007
_chemical_formula_sum 'C28 H47 F3 O4 P2 Pd'
_chemical_formula_weight 673.00
_chemical_name_systematic
;
 ?
;
_space_group_IT_number 14
_symmetry_cell_setting monoclinic
_symmetry_space_group_name_Hall '-P 2ybc'
_symmetry_space_group_name_H-M 'P 1 21/c 1'
_atom_sites_solution_hydrogens geom
_atom_sites_solution_primary direct
_atom_sites_solution_secondary difmap
_audit_creation_method SHELXL-97
_cell_angle_alpha 90.00
_cell_angle_beta 96.308(4)
_cell_angle_gamma 90.00
_cell_formula_units_Z 4
_cell_length_a 14.7332(4)
_cell_length_b 10.3695(7)
_cell_length_c 23.1394(14)
_cell_measurement_reflns_used 8305
_cell_measurement_temperature 120(2)
_cell_measurement_theta_max 27.48
_cell_measurement_theta_min 2.91
_cell_volume 3513.7(3)
_computing_cell_refinement 'DENZO, COLLECT'
_computing_data_reduction 'DENZO, COLLECT'
_computing_molecular_graphics 'PLATON (Spek, 1990)'
_computing_structure_refinement 'SHELXL-97 (Sheldrick, 1997)'
_computing_structure_solution 'SHELXS-97 (Sheldrick, 1997)'
_diffrn_ambient_temperature 120(2)
_diffrn_detector_area_resol_mean 9.091
_diffrn_measured_fraction_theta_full 0.995
_diffrn_measured_fraction_theta_max 0.995
_diffrn_measurement_device_type 'Bruker-Nonius KappaCCD Area Detector'
_diffrn_measurement_method '\f and \w scans'
_diffrn_radiation_monochromator graphite
_diffrn_radiation_source 'Bruker-Nonius FR591 rotating anode'
_diffrn_radiation_type MoK\a
_diffrn_radiation_wavelength 0.71073
_diffrn_reflns_av_R_equivalents 0.0334
_diffrn_reflns_av_sigmaI/netI 0.0292
_diffrn_reflns_limit_h_max 19
_diffrn_reflns_limit_h_min -19
_diffrn_reflns_limit_k_max 12
_diffrn_reflns_limit_k_min -13
_diffrn_reflns_limit_l_max 28
_diffrn_reflns_limit_l_min -30
_diffrn_reflns_number 35909
_diffrn_reflns_theta_full 27.50
_diffrn_reflns_theta_max 27.50
_diffrn_reflns_theta_min 3.30
_diffrn_standards_decay_% negligible
_diffrn_standards_number none
_exptl_absorpt_coefficient_mu 0.662
_exptl_absorpt_correction_T_max 0.9367
_exptl_absorpt_correction_T_min 0.8013
_exptl_absorpt_correction_type multi-scan
_exptl_absorpt_process_details 'SADABS V2.10 (Sheldrick, G.M., 2003)'
_exptl_crystal_colour colourless
_exptl_crystal_density_diffrn 1.272
_exptl_crystal_density_method 'not measured'
_exptl_crystal_description slab
_exptl_crystal_F_000 1400
_exptl_crystal_size_max 0.35
_exptl_crystal_size_mid 0.30
_exptl_crystal_size_min 0.10
_refine_diff_density_max 0.568
_refine_diff_density_min -1.845
_refine_diff_density_rms 0.081
_refine_ls_extinction_method none
_refine_ls_goodness_of_fit_ref 0.997
_refine_ls_hydrogen_treatment constr
_refine_ls_matrix_type full
_refine_ls_number_parameters 357
_refine_ls_number_reflns 8037
_refine_ls_number_restraints 0
_refine_ls_restrained_S_all 0.997
_refine_ls_R_factor_all 0.0423
_refine_ls_R_factor_gt 0.0326
_refine_ls_shift/su_max 0.002
_refine_ls_shift/su_mean 0.000
_refine_ls_structure_factor_coef Fsqd
_refine_ls_weighting_details 'calc w=1/[\s^2^(Fo^2^)+(0.0698P)^2^+0.9339P] where P=(Fo^2^+2Fc^2^)/3'
_refine_ls_weighting_scheme calc
_refine_ls_wR_factor_gt 0.0991
_refine_ls_wR_factor_ref 0.1047
_reflns_number_gt 6494
_reflns_number_total 8037
_reflns_threshold_expression >2sigma(I)
_cod_data_source_file om700724c-file001.cif
_cod_data_source_block 11b
_cod_depositor_comments
;
The following automatic conversions were performed:

'_symmetry_cell_setting' value 'Monoclinic' changed to 'monoclinic'
according to /home/saulius/struct/CIF-dictionaries/cif_core.dic
dictionary named 'cif_core.dic' version 2.4.1 from 2010-06-29.

Automatic conversion script
Id: cif_fix_values 1715 2011-07-08 13:25:40Z adriana 
;
_cod_original_sg_symbol_H-M P2(1)/c
_cod_database_code 4073917

loop_
_symmetry_equiv_pos_as_xyz
'x, y, z'
'-x, y+1/2, -z+1/2'
'-x, -y, -z'
'x, -y-1/2, z-1/2'

loop_
_atom_site_label
_atom_site_type_symbol
_atom_site_fract_x
_atom_site_fract_y
_atom_site_fract_z
_atom_site_U_iso_or_equiv
_atom_site_adp_type
_atom_site_occupancy
_atom_site_symmetry_multiplicity
_atom_site_calc_flag
_atom_site_refinement_flags
C1 C 0.17096(16) 0.3965(2) 0.27518(9) 0.0217(4) Uani 1 1 d .
H1 H 0.1039 0.3998 0.2625 0.026 Uiso 1 1 calc R
C2 C 0.21407(19) 0.5131(2) 0.24947(10) 0.0344(6) Uani 1 1 d .
H2A H 0.1866 0.5920 0.2631 0.052 Uiso 1 1 calc R
H2B H 0.2035 0.5092 0.2069 0.052 Uiso 1 1 calc R
H2C H 0.2799 0.5135 0.2617 0.052 Uiso 1 1 calc R
C3 C 0.18354(18) 0.4004(2) 0.34167(9) 0.0309(5) Uani 1 1 d .
H3A H 0.2484 0.3900 0.3556 0.046 Uiso 1 1 calc R
H3B H 0.1485 0.3303 0.3570 0.046 Uiso 1 1 calc R
H3C H 0.1618 0.4834 0.3551 0.046 Uiso 1 1 calc R
C4 C 0.17284(15) 0.1117(2) 0.28089(9) 0.0210(4) Uani 1 1 d .
H4 H 0.1840 0.1246 0.3239 0.025 Uiso 1 1 calc R
C5 C 0.06990(15) 0.0996(2) 0.26299(10) 0.0299(5) Uani 1 1 d .
H5A H 0.0585 0.0903 0.2207 0.045 Uiso 1 1 calc R
H5B H 0.0390 0.1772 0.2751 0.045 Uiso 1 1 calc R
H5C H 0.0464 0.0238 0.2818 0.045 Uiso 1 1 calc R
C6 C 0.22432(17) -0.0076(2) 0.26424(10) 0.0299(5) Uani 1 1 d .
H6A H 0.1996 -0.0840 0.2819 0.045 Uiso 1 1 calc R
H6B H 0.2892 0.0015 0.2782 0.045 Uiso 1 1 calc R
H6C H 0.2172 -0.0170 0.2218 0.045 Uiso 1 1 calc R
C7 C 0.34601(16) 0.24443(17) 0.16752(10) 0.0160(4) Uani 1 1 d .
C8 C 0.38416(15) 0.24883(17) 0.22554(9) 0.0156(4) Uani 1 1 d .
C9 C 0.47847(16) 0.24824(17) 0.24219(9) 0.0158(4) Uani 1 1 d .
C10 C 0.53358(15) 0.24531(17) 0.19697(10) 0.0167(4) Uani 1 1 d .
H10 H 0.5979 0.2456 0.2070 0.020 Uiso 1 1 calc R
C11 C 0.50099(15) 0.24188(17) 0.13756(10) 0.0159(4) Uani 1 1 d .
C12 C 0.40673(15) 0.24118(17) 0.12505(9) 0.0163(4) Uani 1 1 d .
C13 C 0.51884(16) 0.25092(18) 0.30631(10) 0.0189(5) Uani 1 1 d .
C14 C 0.62355(17) 0.2483(2) 0.31264(11) 0.0277(5) Uani 1 1 d .
H14A H 0.6464 0.3247 0.2939 0.041 Uiso 1 1 calc R
H14B H 0.6444 0.1704 0.2941 0.041 Uiso 1 1 calc R
H14C H 0.6468 0.2480 0.3540 0.041 Uiso 1 1 calc R
C15 C 0.48734(17) 0.1320(3) 0.33827(10) 0.0323(6) Uani 1 1 d .
H15A H 0.5167 0.1316 0.3784 0.048 Uiso 1 1 calc R
H15B H 0.5043 0.0536 0.3184 0.048 Uiso 1 1 calc R
H15C H 0.4209 0.1347 0.3385 0.048 Uiso 1 1 calc R
C16 C 0.49033(17) 0.3743(3) 0.33561(10) 0.0326(6) Uani 1 1 d .
H16A H 0.5157 0.3741 0.3766 0.049 Uiso 1 1 calc R
H16B H 0.4236 0.3786 0.3330 0.049 Uiso 1 1 calc R
H16C H 0.5135 0.4493 0.3161 0.049 Uiso 1 1 calc R
C17 C 0.56542(15) 0.24105(18) 0.08958(10) 0.0184(4) Uani 1 1 d .
C18 C 0.66518(17) 0.2413(2) 0.11428(12) 0.0321(6) Uani 1 1 d .
H18A H 0.6780 0.1649 0.1388 0.048 Uiso 1 1 calc R
H18B H 0.6783 0.3192 0.1376 0.048 Uiso 1 1 calc R
H18C H 0.7037 0.2398 0.0823 0.048 Uiso 1 1 calc R
C19 C 0.54969(16) 0.1203(2) 0.05151(10) 0.0265(5) Uani 1 1 d .
H19A H 0.5907 0.1220 0.0209 0.040 Uiso 1 1 calc R
H19B H 0.4862 0.1185 0.0337 0.040 Uiso 1 1 calc R
H19C H 0.5621 0.0431 0.0756 0.040 Uiso 1 1 calc R
C20 C 0.54893(16) 0.3618(2) 0.05133(10) 0.0265(5) Uani 1 1 d .
H20A H 0.5582 0.4392 0.0756 0.040 Uiso 1 1 calc R
H20B H 0.4862 0.3608 0.0322 0.040 Uiso 1 1 calc R
H20C H 0.5919 0.3625 0.0218 0.040 Uiso 1 1 calc R
C21 C 0.23447(15) 0.0867(2) 0.01444(9) 0.0219(4) Uani 1 1 d .
H21 H 0.2682 0.0893 -0.0208 0.026 Uiso 1 1 calc R
C22 C 0.26819(17) -0.0285(2) 0.05209(10) 0.0296(5) Uani 1 1 d .
H22A H 0.2358 -0.0312 0.0869 0.044 Uiso 1 1 calc R
H22B H 0.3339 -0.0199 0.0637 0.044 Uiso 1 1 calc R
H22C H 0.2564 -0.1084 0.0298 0.044 Uiso 1 1 calc R
C23 C 0.13210(15) 0.0774(2) -0.00491(10) 0.0302(5) Uani 1 1 d .
H23A H 0.1189 -0.0044 -0.0253 0.045 Uiso 1 1 calc R
H23B H 0.1135 0.1492 -0.0311 0.045 Uiso 1 1 calc R
H23C H 0.0983 0.0815 0.0292 0.045 Uiso 1 1 calc R
C24 C 0.23180(15) 0.3702(2) 0.00713(9) 0.0222(4) Uani 1 1 d .
H24 H 0.1647 0.3694 -0.0057 0.027 Uiso 1 1 calc R
C25 C 0.28194(16) 0.3636(2) -0.04691(9) 0.0277(5) Uani 1 1 d .
H25A H 0.2667 0.4396 -0.0712 0.042 Uiso 1 1 calc R
H25B H 0.2635 0.2855 -0.0690 0.042 Uiso 1 1 calc R
H25C H 0.3479 0.3613 -0.0354 0.042 Uiso 1 1 calc R
C26 C 0.25407(18) 0.4951(2) 0.04166(10) 0.0317(5) Uani 1 1 d .
H26A H 0.3197 0.4985 0.0544 0.048 Uiso 1 1 calc R
H26B H 0.2199 0.4968 0.0757 0.048 Uiso 1 1 calc R
H26C H 0.2368 0.5697 0.0168 0.048 Uiso 1 1 calc R
C27 C 0.02487(14) 0.3292(2) 0.11910(9) 0.0221(4) Uani 1 1 d .
C28 C -0.07817(15) 0.3064(2) 0.10708(10) 0.0273(5) Uani 1 1 d .
O1 O 0.32437(11) 0.25399(12) 0.26868(6) 0.0187(3) Uani 1 1 d .
O2 O 0.36893(11) 0.23758(13) 0.06669(7) 0.0191(3) Uani 1 1 d .
O3 O 0.06899(11) 0.22659(14) 0.12388(7) 0.0213(3) Uani 1 1 d .
O4 O 0.05190(12) 0.44060(17) 0.12408(10) 0.0510(5) Uani 1 1 d .
F1 F -0.10162(13) 0.23906(18) 0.05947(10) 0.0650(7) Uani 1 1 d .
F2 F -0.12655(9) 0.41501(14) 0.10220(7) 0.0426(4) Uani 1 1 d .
F3 F -0.10979(13) 0.24320(16) 0.15114(10) 0.0584(6) Uani 1 1 d .
P1 P 0.21551(4) 0.25104(5) 0.24425(2) 0.01551(13) Uani 1 1 d .
P2 P 0.25741(4) 0.23432(5) 0.05580(2) 0.01646(12) Uani 1 1 d .
Pd1 Pd 0.211965(10) 0.241417(14) 0.146215(6) 0.01476(7) Uani 1 1 d .

loop_
_atom_site_aniso_label
_atom_site_aniso_U_11
_atom_site_aniso_U_22
_atom_site_aniso_U_33
_atom_site_aniso_U_23
_atom_site_aniso_U_13
_atom_site_aniso_U_12
C1 0.0227(11) 0.0201(11) 0.0230(10) -0.0025(8) 0.0056(9) 0.0024(9)
C2 0.0551(17) 0.0207(12) 0.0282(12) 0.0007(9) 0.0081(11) -0.0012(11)
C3 0.0432(15) 0.0274(12) 0.0238(11) -0.0056(9) 0.0117(10) 0.0027(10)
C4 0.0211(11) 0.0228(11) 0.0198(10) 0.0010(8) 0.0047(8) -0.0032(9)
C5 0.0210(12) 0.0350(13) 0.0348(12) 0.0031(10) 0.0077(9) -0.0082(10)
C6 0.0320(13) 0.0200(11) 0.0372(12) 0.0025(10) 0.0016(10) 0.0015(10)
C7 0.0120(10) 0.0178(10) 0.0183(11) -0.0009(7) 0.0023(8) 0.0000(7)
C8 0.0134(10) 0.0184(11) 0.0157(10) -0.0012(7) 0.0053(8) -0.0010(7)
C9 0.0161(11) 0.0148(10) 0.0160(10) -0.0007(7) 0.0002(8) -0.0014(7)
C10 0.0117(10) 0.0173(10) 0.0208(11) -0.0012(7) 0.0008(8) -0.0007(7)
C11 0.0140(11) 0.0164(10) 0.0175(10) -0.0003(7) 0.0033(8) 0.0002(7)
C12 0.0161(11) 0.0184(10) 0.0141(9) 0.0000(7) 0.0007(8) -0.0013(7)
C13 0.0170(11) 0.0228(11) 0.0166(10) -0.0008(7) 0.0010(8) -0.0006(7)
C14 0.0197(12) 0.0430(15) 0.0194(11) -0.0006(9) -0.0020(9) 0.0019(9)
C15 0.0316(13) 0.0391(14) 0.0243(11) 0.0098(10) -0.0050(10) -0.0070(11)
C16 0.0280(13) 0.0376(14) 0.0301(12) -0.0153(10) -0.0062(10) 0.0065(11)
C17 0.0127(10) 0.0236(11) 0.0192(10) -0.0007(7) 0.0032(8) -0.0021(7)
C18 0.0129(11) 0.0571(18) 0.0270(13) -0.0020(10) 0.0060(10) -0.0004(10)
C19 0.0258(12) 0.0271(12) 0.0288(11) -0.0066(9) 0.0125(9) -0.0025(9)
C20 0.0261(12) 0.0270(12) 0.0283(11) 0.0059(9) 0.0110(9) -0.0030(9)
C21 0.0224(11) 0.0239(11) 0.0202(10) -0.0011(8) 0.0057(8) -0.0035(9)
C22 0.0327(13) 0.0256(12) 0.0321(12) 0.0009(10) 0.0108(10) -0.0005(10)
C23 0.0264(12) 0.0315(13) 0.0314(12) -0.0043(10) -0.0029(10) -0.0067(10)
C24 0.0156(10) 0.0277(12) 0.0228(10) 0.0064(9) -0.0006(8) -0.0019(9)
C25 0.0333(13) 0.0302(13) 0.0192(10) 0.0043(9) 0.0009(9) -0.0039(10)
C26 0.0393(15) 0.0232(12) 0.0346(12) 0.0004(10) 0.0128(11) 0.0008(10)
C27 0.0152(10) 0.0279(12) 0.0234(10) -0.0027(9) 0.0032(8) 0.0001(9)
C28 0.0165(11) 0.0272(12) 0.0380(13) -0.0066(10) 0.0014(9) 0.0009(9)
O1 0.0138(8) 0.0305(9) 0.0123(7) -0.0013(5) 0.0034(6) -0.0008(5)
O2 0.0125(8) 0.0324(9) 0.0124(7) -0.0006(5) 0.0017(6) -0.0012(6)
O3 0.0136(8) 0.0224(8) 0.0273(8) -0.0003(6) 0.0002(6) -0.0006(6)
O4 0.0214(9) 0.0229(9) 0.1060(16) -0.0026(10) -0.0059(9) -0.0019(7)
F1 0.0272(10) 0.0847(15) 0.0786(14) -0.0535(10) -0.0143(9) 0.0047(8)
F2 0.0200(7) 0.0326(8) 0.0736(10) -0.0010(7) -0.0021(7) 0.0077(6)
F3 0.0216(9) 0.0705(14) 0.0854(15) 0.0346(9) 0.0165(9) -0.0006(7)
P1 0.0132(3) 0.0196(3) 0.0142(3) -0.00092(17) 0.0037(2) -0.00009(18)
P2 0.0137(3) 0.0227(3) 0.0130(3) 0.00019(19) 0.0012(2) -0.00238(19)
Pd1 0.01065(10) 0.02022(11) 0.01356(11) -0.00020(5) 0.00198(7) -0.00021(5)

loop_
_atom_type_symbol
_atom_type_description
_atom_type_scat_dispersion_real
_atom_type_scat_dispersion_imag
_atom_type_scat_source
C C 0.0033 0.0016 'International Tables Vol C Tables 4.2.6.8 and 6.1.1.4'
H H 0.0000 0.0000 'International Tables Vol C Tables 4.2.6.8 and 6.1.1.4'
O O 0.0106 0.0060 'International Tables Vol C Tables 4.2.6.8 and 6.1.1.4'
F F 0.0171 0.0103 'International Tables Vol C Tables 4.2.6.8 and 6.1.1.4'
P P 0.1023 0.0942 'International Tables Vol C Tables 4.2.6.8 and 6.1.1.4'
Pd Pd -0.9988 1.0072 'International Tables Vol C Tables 4.2.6.8 and 6.1.1.4'

loop_
_geom_angle_atom_site_label_1
_geom_angle_atom_site_label_2
_geom_angle_atom_site_label_3
_geom_angle
C2 C1 C3 111.32(19)
C2 C1 P1 108.74(15)
C3 C1 P1 114.06(16)
C2 C1 H1 107.5
C3 C1 H1 107.5
P1 C1 H1 107.5
C1 C2 H2A 109.5
C1 C2 H2B 109.5
H2A C2 H2B 109.5
C1 C2 H2C 109.5
H2A C2 H2C 109.5
H2B C2 H2C 109.5
C1 C3 H3A 109.5
C1 C3 H3B 109.5
H3A C3 H3B 109.5
C1 C3 H3C 109.5
H3A C3 H3C 109.5
H3B C3 H3C 109.5
C6 C4 C5 111.79(19)
C6 C4 P1 108.64(15)
C5 C4 P1 108.70(15)
C6 C4 H4 109.2
C5 C4 H4 109.2
P1 C4 H4 109.2
C4 C5 H5A 109.5
C4 C5 H5B 109.5
H5A C5 H5B 109.5
C4 C5 H5C 109.5
H5A C5 H5C 109.5
H5B C5 H5C 109.5
C4 C6 H6A 109.5
C4 C6 H6B 109.5
H6A C6 H6B 109.5
C4 C6 H6C 109.5
H6A C6 H6C 109.5
H6B C6 H6C 109.5
C8 C7 C12 117.0(2)
C8 C7 Pd1 121.58(16)
C12 C7 Pd1 121.40(17)
C7 C8 C9 123.1(2)
C7 C8 O1 117.83(19)
C9 C8 O1 119.08(19)
C10 C9 C8 115.8(2)
C10 C9 C13 122.0(2)
C8 C9 C13 122.2(2)
C9 C10 C11 124.8(2)
C9 C10 H10 117.6
C11 C10 H10 117.6
C12 C11 C10 115.5(2)
C12 C11 C17 122.2(2)
C10 C11 C17 122.3(2)
C11 C12 O2 118.89(19)
C11 C12 C7 123.8(2)
O2 C12 C7 117.34(19)
C16 C13 C15 110.3(2)
C16 C13 C14 107.17(18)
C15 C13 C14 107.07(18)
C16 C13 C9 110.33(17)
C15 C13 C9 110.18(17)
C14 C13 C9 111.74(19)
C13 C14 H14A 109.5
C13 C14 H14B 109.5
H14A C14 H14B 109.5
C13 C14 H14C 109.5
H14A C14 H14C 109.5
H14B C14 H14C 109.5
C13 C15 H15A 109.5
C13 C15 H15B 109.5
H15A C15 H15B 109.5
C13 C15 H15C 109.5
H15A C15 H15C 109.5
H15B C15 H15C 109.5
C13 C16 H16A 109.5
C13 C16 H16B 109.5
H16A C16 H16B 109.5
C13 C16 H16C 109.5
H16A C16 H16C 109.5
H16B C16 H16C 109.5
C18 C17 C19 107.25(18)
C18 C17 C20 107.51(18)
C19 C17 C20 109.3(2)
C18 C17 C11 112.17(19)
C19 C17 C11 110.66(17)
C20 C17 C11 109.88(17)
C17 C18 H18A 109.5
C17 C18 H18B 109.5
H18A C18 H18B 109.5
C17 C18 H18C 109.5
H18A C18 H18C 109.5
H18B C18 H18C 109.5
C17 C19 H19A 109.5
C17 C19 H19B 109.5
H19A C19 H19B 109.5
C17 C19 H19C 109.5
H19A C19 H19C 109.5
H19B C19 H19C 109.5
C17 C20 H20A 109.5
C17 C20 H20B 109.5
H20A C20 H20B 109.5
C17 C20 H20C 109.5
H20A C20 H20C 109.5
H20B C20 H20C 109.5
C22 C21 C23 111.46(19)
C22 C21 P2 109.16(15)
C23 C21 P2 109.14(15)
C22 C21 H21 109.0
C23 C21 H21 109.0
P2 C21 H21 109.0
C21 C22 H22A 109.5
C21 C22 H22B 109.5
H22A C22 H22B 109.5
C21 C22 H22C 109.5
H22A C22 H22C 109.5
H22B C22 H22C 109.5
C21 C23 H23A 109.5
C21 C23 H23B 109.5
H23A C23 H23B 109.5
C21 C23 H23C 109.5
H23A C23 H23C 109.5
H23B C23 H23C 109.5
C25 C24 C26 111.71(18)
C25 C24 P2 112.79(16)
C26 C24 P2 108.25(15)
C25 C24 H24 108.0
C26 C24 H24 108.0
P2 C24 H24 108.0
C24 C25 H25A 109.5
C24 C25 H25B 109.5
H25A C25 H25B 109.5
C24 C25 H25C 109.5
H25A C25 H25C 109.5
H25B C25 H25C 109.5
C24 C26 H26A 109.5
C24 C26 H26B 109.5
H26A C26 H26B 109.5
C24 C26 H26C 109.5
H26A C26 H26C 109.5
H26B C26 H26C 109.5
O4 C27 O3 129.6(2)
O4 C27 C28 118.0(2)
O3 C27 C28 112.43(19)
F1 C28 F2 106.8(2)
F1 C28 F3 107.2(2)
F2 C28 F3 104.53(19)
F1 C28 C27 113.41(19)
F2 C28 C27 113.30(19)
F3 C28 C27 111.0(2)
C8 O1 P1 114.86(13)
C12 O2 P2 115.76(13)
C27 O3 Pd1 117.06(14)
O1 P1 C4 103.21(9)
O1 P1 C1 103.28(9)
C4 P1 C1 108.43(11)
O1 P1 Pd1 105.06(6)
C4 P1 Pd1 117.38(7)
C1 P1 Pd1 117.39(7)
O2 P2 C21 102.95(9)
O2 P2 C24 102.48(9)
C21 P2 C24 108.23(10)
O2 P2 Pd1 104.53(6)
C21 P2 Pd1 117.18(7)
C24 P2 Pd1 118.98(7)
C7 Pd1 O3 176.73(7)
C7 Pd1 P1 80.65(7)
O3 Pd1 P1 99.23(5)
C7 Pd1 P2 80.96(7)
O3 Pd1 P2 99.15(5)
P1 Pd1 P2 161.61(2)

loop_
_geom_bond_atom_site_label_1
_geom_bond_atom_site_label_2
_geom_bond_distance
C1 C2 1.517(3)
C1 C3 1.530(3)
C1 P1 1.823(2)
C1 H1 1.0000
C2 H2A 0.9800
C2 H2B 0.9800
C2 H2C 0.9800
C3 H3A 0.9800
C3 H3B 0.9800
C3 H3C 0.9800
C4 C6 1.522(3)
C4 C5 1.533(3)
C4 P1 1.822(2)
C4 H4 1.0000
C5 H5A 0.9800
C5 H5B 0.9800
C5 H5C 0.9800
C6 H6A 0.9800
C6 H6B 0.9800
C6 H6C 0.9800
C7 C8 1.398(3)
C7 C12 1.400(3)
C7 Pd1 1.982(2)
C8 C9 1.401(3)
C8 O1 1.403(3)
C9 C10 1.393(3)
C9 C13 1.537(3)
C10 C11 1.406(3)
C10 H10 0.9500
C11 C12 1.387(3)
C11 C17 1.538(3)
C12 O2 1.404(3)
C13 C16 1.528(3)
C13 C15 1.536(3)
C13 C14 1.534(3)
C14 H14A 0.9800
C14 H14B 0.9800
C14 H14C 0.9800
C15 H15A 0.9800
C15 H15B 0.9800
C15 H15C 0.9800
C16 H16A 0.9800
C16 H16B 0.9800
C16 H16C 0.9800
C17 C18 1.517(3)
C17 C19 1.534(3)
C17 C20 1.537(3)
C18 H18A 0.9800
C18 H18B 0.9800
C18 H18C 0.9800
C19 H19A 0.9800
C19 H19B 0.9800
C19 H19C 0.9800
C20 H20A 0.9800
C20 H20B 0.9800
C20 H20C 0.9800
C21 C22 1.529(3)
C21 C23 1.528(3)
C21 P2 1.817(2)
C21 H21 1.0000
C22 H22A 0.9800
C22 H22B 0.9800
C22 H22C 0.9800
C23 H23A 0.9800
C23 H23B 0.9800
C23 H23C 0.9800
C24 C25 1.522(3)
C24 C26 1.538(3)
C24 P2 1.818(2)
C24 H24 1.0000
C25 H25A 0.9800
C25 H25B 0.9800
C25 H25C 0.9800
C26 H26A 0.9800
C26 H26B 0.9800
C26 H26C 0.9800
C27 O4 1.223(3)
C27 O3 1.245(3)
C27 C28 1.531(3)
C28 F1 1.318(3)
C28 F2 1.331(3)
C28 F3 1.338(3)
O1 P1 1.6412(17)
O2 P2 1.6350(17)
O3 Pd1 2.1187(16)
P1 Pd1 2.2656(6)
P2 Pd1 2.2669(6)
